data_4121422
loop_
_publ_author_name
'Mori, Keiji'
'Kurihara, Kazuki'
'Yabe, Shinnosuke'
'Yamanaka, Masahiro'
'Akiyama, Takahiko'

_publ_section_title
;
 Double C(sp(3))-H Bond Functionalization Mediated by Sequential Hydride
 Shift/Cyclization Process: Diastereoselective Construction of
 Polyheterocycles.
;
_journal_issue 10
_journal_name_full 'Journal of the American Chemical Society'
_journal_page_first 3744
_journal_page_last 3747
_journal_paper_doi 10.1021/ja412706d
_journal_volume 136
_journal_year 2014
_chemical_formula_sum 'C26 H24 F3 N O'
_chemical_formula_weight 423.46
_chemical_name_systematic
; 
 ? 
;
_space_group_IT_number 15
_symmetry_cell_setting monoclinic
_symmetry_space_group_name_Hall '-C 2yc'
_symmetry_space_group_name_H-M 'C 1 2/c 1'
_atom_sites_solution_hydrogens geom
_atom_sites_solution_primary direct
_atom_sites_solution_secondary difmap
_audit_creation_method SHELXL-97
_cell_angle_alpha 90.00
_cell_angle_beta 108.413(3)
_cell_angle_gamma 90.00
_cell_formula_units_Z 8
_cell_length_a 14.041(4)
_cell_length_b 15.174(4)
_cell_length_c 21.268(6)
_cell_measurement_reflns_used 3011
_cell_measurement_temperature 123
_cell_measurement_theta_max 27.25
_cell_measurement_theta_min 2.48
_cell_volume 4299(2)
_computing_cell_refinement 'APEX2 (Bruker AXS, 2006)'
_computing_data_collection 'APEX2 (Bruker AXS, 2006)'
_computing_data_reduction 'SAINT (Bruker AXS, 2004)'
_computing_molecular_graphics 'XSHEL (Bruker AXS,2002)'
_computing_publication_material 'XCIF (Bruker AXS, 2001)'
_computing_structure_refinement 'SHELXL-97 (Sheldrick, 1997)'
_computing_structure_solution 'SHELXS-97 (Sheldrick, 1997)'
_diffrn_ambient_temperature 123
_diffrn_detector_area_resol_mean 8.333
_diffrn_measured_fraction_theta_full 0.975
_diffrn_measured_fraction_theta_max 0.975
_diffrn_measurement_device_type 'Bruker APEXII CCD area detector'
_diffrn_measurement_method 'phi and omega scans'
_diffrn_radiation_monochromator 'Bruker Helios multilayer confocal mirror'
_diffrn_radiation_source 'Bruker TXS fine-focus rotating anode'
_diffrn_radiation_type MoK\a
_diffrn_radiation_wavelength 0.71073
_diffrn_reflns_av_R_equivalents 0.0502
_diffrn_reflns_av_sigmaI/netI 0.0663
_diffrn_reflns_limit_h_max 18
_diffrn_reflns_limit_h_min -17
_diffrn_reflns_limit_k_max 10
_diffrn_reflns_limit_k_min -19
_diffrn_reflns_limit_l_max 27
_diffrn_reflns_limit_l_min -23
_diffrn_reflns_number 11853
_diffrn_reflns_theta_full 27.61
_diffrn_reflns_theta_max 27.61
_diffrn_reflns_theta_min 2.02
_exptl_absorpt_coefficient_mu 0.097
_exptl_absorpt_correction_T_max 0.9856
_exptl_absorpt_correction_T_min 0.9809
_exptl_absorpt_correction_type empirical
_exptl_absorpt_process_details
;
SADABS Sheldrick 1996
;
_exptl_crystal_colour colorless
_exptl_crystal_density_diffrn 1.308
_exptl_crystal_density_method 'not measured'
_exptl_crystal_description block
_exptl_crystal_F_000 1776
_exptl_crystal_size_max 0.20
_exptl_crystal_size_mid 0.20
_exptl_crystal_size_min 0.15
_refine_diff_density_max 0.271
_refine_diff_density_min -0.263
_refine_diff_density_rms 0.053
_refine_ls_extinction_method none
_refine_ls_goodness_of_fit_ref 1.049
_refine_ls_hydrogen_treatment constr
_refine_ls_matrix_type full
_refine_ls_number_parameters 281
_refine_ls_number_reflns 4878
_refine_ls_number_restraints 0
_refine_ls_restrained_S_all 1.049
_refine_ls_R_factor_all 0.0961
_refine_ls_R_factor_gt 0.0595
_refine_ls_shift/su_max 0.001
_refine_ls_shift/su_mean 0.000
_refine_ls_structure_factor_coef Fsqd
_refine_ls_weighting_details 'calc w=1/[\s^2^(Fo^2^)+(0.0581P)^2^+4.1221P] where P=(Fo^2^+2Fc^2^)/3'
_refine_ls_weighting_scheme calc
_refine_ls_wR_factor_gt 0.1347
_refine_ls_wR_factor_ref 0.1501
_reflns_number_gt 3274
_reflns_number_total 4878
_reflns_threshold_expression >2sigma(I)
_cod_data_source_file ja412706d_si_011.cif
_cod_data_source_block shelxl
_cod_depositor_comments
;
The following automatic conversions were performed:

'_symmetry_cell_setting' value 'Monoclinic' changed to 'monoclinic'
according to
/usr/data/users/saulius/crontab/automatic-downloads/current/ACS/lib/dictionaries/cif_core.dic
dictionary named 'cif_core.dic' version 2.4.2 from 2011-04-26.

Automatic conversion script
Id: cif_fix_values 2281 2013-09-26 08:29:07Z andrius 
;
_cod_original_sg_symbol_H-M 'C2/c  '
_cod_database_code 4121422

loop_
_symmetry_equiv_pos_as_xyz
'x, y, z'
'-x, y, -z+1/2'
'x+1/2, y+1/2, z'
'-x+1/2, y+1/2, -z+1/2'
'-x, -y, -z'
'x, -y, z-1/2'
'-x+1/2, -y+1/2, -z'
'x+1/2, -y+1/2, z-1/2'

loop_
_atom_site_label
_atom_site_type_symbol
_atom_site_fract_x
_atom_site_fract_y
_atom_site_fract_z
_atom_site_U_iso_or_equiv
_atom_site_adp_type
_atom_site_occupancy
_atom_site_symmetry_multiplicity
_atom_site_calc_flag
_atom_site_refinement_flags
C1 C 0.32410(16) 0.59695(14) 0.31850(10) 0.0236(5) Uani 1 1 d .
H1 H 0.3142 0.5631 0.2766 0.028 Uiso 1 1 calc R
C2 C 0.29452(16) 0.74971(14) 0.34379(10) 0.0237(5) Uani 1 1 d .
H2 H 0.3368 0.7840 0.3224 0.028 Uiso 1 1 calc R
C3 C 0.36386(16) 0.72020(14) 0.41362(10) 0.0239(5) Uani 1 1 d .
C4 C 0.31081(18) 0.65882(14) 0.44977(10) 0.0271(5) Uani 1 1 d .
H4A H 0.3498 0.6598 0.4975 0.032 Uiso 1 1 calc R
H4B H 0.2441 0.6845 0.4452 0.032 Uiso 1 1 calc R
C5 C 0.29536(16) 0.56384(14) 0.42825(10) 0.0254(5) Uani 1 1 d .
C6 C 0.27512(18) 0.50227(16) 0.47142(11) 0.0313(5) Uani 1 1 d .
H6 H 0.2730 0.5210 0.5136 0.038 Uiso 1 1 calc R
C7 C 0.25807(19) 0.41440(16) 0.45350(12) 0.0358(6) Uani 1 1 d .
H7 H 0.2435 0.3736 0.4831 0.043 Uiso 1 1 calc R
C8 C 0.26217(19) 0.38603(16) 0.39283(12) 0.0363(6) Uani 1 1 d .
H8 H 0.2508 0.3258 0.3807 0.044 Uiso 1 1 calc R
C9 C 0.28292(18) 0.44566(15) 0.34979(11) 0.0306(5) Uani 1 1 d .
H9 H 0.2854 0.4261 0.3079 0.037 Uiso 1 1 calc R
C10 C 0.30020(16) 0.53431(14) 0.36716(10) 0.0244(5) Uani 1 1 d .
C11 C 0.22830(17) 0.69570(14) 0.23150(10) 0.0271(5) Uani 1 1 d .
H11A H 0.2901 0.6993 0.2186 0.032 Uiso 1 1 calc R
H11B H 0.1967 0.7547 0.2251 0.032 Uiso 1 1 calc R
C12 C 0.15688(17) 0.63063(14) 0.18654(10) 0.0270(5) Uani 1 1 d .
C13 C 0.0944(2) 0.57876(18) 0.20963(12) 0.0418(7) Uani 1 1 d .
H13 H 0.0993 0.5810 0.2552 0.050 Uiso 1 1 calc R
C14 C 0.0238(2) 0.5230(2) 0.16680(14) 0.0493(7) Uani 1 1 d .
H14 H -0.0188 0.4875 0.1832 0.059 Uiso 1 1 calc R
C15 C 0.0164(2) 0.51985(19) 0.10090(13) 0.0458(7) Uani 1 1 d .
H15 H -0.0326 0.4833 0.0713 0.055 Uiso 1 1 calc R
C16 C 0.0798(2) 0.56945(18) 0.07798(12) 0.0482(7) Uani 1 1 d .
H16 H 0.0757 0.5662 0.0326 0.058 Uiso 1 1 calc R
C17 C 0.1500(2) 0.62445(16) 0.12052(11) 0.0371(6) Uani 1 1 d .
H17 H 0.1938 0.6583 0.1040 0.045 Uiso 1 1 calc R
C18 C 0.20703(17) 0.80840(14) 0.34489(10) 0.0257(5) Uani 1 1 d .
C19 C 0.11682(17) 0.77310(16) 0.34823(11) 0.0312(5) Uani 1 1 d .
H19 H 0.1089 0.7110 0.3491 0.037 Uiso 1 1 calc R
C20 C 0.03898(19) 0.82775(17) 0.35031(12) 0.0388(6) Uani 1 1 d .
H20 H -0.0213 0.8030 0.3537 0.047 Uiso 1 1 calc R
C21 C 0.0487(2) 0.91883(18) 0.34740(12) 0.0406(6) Uani 1 1 d .
H21 H -0.0046 0.9564 0.3491 0.049 Uiso 1 1 calc R
C22 C 0.13641(19) 0.95415(16) 0.34203(11) 0.0359(6) Uani 1 1 d .
H22 H 0.1428 1.0162 0.3389 0.043 Uiso 1 1 calc R
C23 C 0.21544(18) 0.89954(15) 0.34123(10) 0.0289(5) Uani 1 1 d .
H23 H 0.2758 0.9246 0.3382 0.035 Uiso 1 1 calc R
C24 C 0.39662(18) 0.80229(15) 0.45814(11) 0.0302(5) Uani 1 1 d .
H24A H 0.4465 0.7851 0.5001 0.045 Uiso 1 1 calc R
H24B H 0.3381 0.8281 0.4669 0.045 Uiso 1 1 calc R
H24C H 0.4261 0.8457 0.4356 0.045 Uiso 1 1 calc R
C25 C 0.45470(16) 0.66964(14) 0.40362(11) 0.0263(5) Uani 1 1 d .
H25 H 0.4777 0.6248 0.4397 0.032 Uiso 1 1 calc R
C26 C 0.54526(18) 0.72406(16) 0.40291(12) 0.0341(6) Uani 1 1 d .
F1 F 0.59407(10) 0.75736(10) 0.46312(7) 0.0458(4) Uani 1 1 d .
F2 F 0.52304(11) 0.79187(9) 0.36009(8) 0.0437(4) Uani 1 1 d .
F3 F 0.61239(10) 0.67447(10) 0.38588(8) 0.0446(4) Uani 1 1 d .
N1 N 0.25573(13) 0.67178(11) 0.30185(8) 0.0229(4) Uani 1 1 d .
O1 O 0.42808(11) 0.62432(10) 0.34137(7) 0.0273(4) Uani 1 1 d .

loop_
_atom_site_aniso_label
_atom_site_aniso_U_11
_atom_site_aniso_U_22
_atom_site_aniso_U_33
_atom_site_aniso_U_23
_atom_site_aniso_U_13
_atom_site_aniso_U_12
C1 0.0245(12) 0.0190(11) 0.0255(10) -0.0062(9) 0.0053(9) -0.0006(9)
C2 0.0274(12) 0.0193(11) 0.0228(10) -0.0033(9) 0.0055(9) -0.0006(9)
C3 0.0251(12) 0.0200(11) 0.0239(10) -0.0027(9) 0.0037(9) -0.0011(9)
C4 0.0316(13) 0.0252(12) 0.0231(10) -0.0034(9) 0.0067(9) 0.0009(10)
C5 0.0219(11) 0.0253(12) 0.0246(10) -0.0003(9) 0.0013(9) -0.0006(9)
C6 0.0342(13) 0.0316(13) 0.0267(11) 0.0010(10) 0.0078(10) -0.0018(11)
C7 0.0411(15) 0.0269(13) 0.0390(13) 0.0072(11) 0.0123(12) -0.0060(11)
C8 0.0425(15) 0.0212(12) 0.0422(14) 0.0019(11) 0.0089(12) -0.0039(11)
C9 0.0339(13) 0.0243(12) 0.0317(12) -0.0047(10) 0.0079(10) 0.0002(10)
C10 0.0226(11) 0.0211(11) 0.0269(11) -0.0015(9) 0.0042(9) 0.0007(9)
C11 0.0316(12) 0.0255(12) 0.0219(10) 0.0010(9) 0.0053(9) -0.0014(10)
C12 0.0277(12) 0.0247(12) 0.0242(11) -0.0022(9) 0.0020(9) 0.0068(9)
C13 0.0435(16) 0.0503(16) 0.0332(13) -0.0183(12) 0.0144(12) -0.0127(13)
C14 0.0395(16) 0.0539(18) 0.0581(17) -0.0282(15) 0.0205(14) -0.0154(14)
C15 0.0340(15) 0.0455(16) 0.0441(15) -0.0233(13) -0.0073(12) 0.0066(13)
C16 0.067(2) 0.0422(16) 0.0220(12) -0.0052(11) -0.0043(12) 0.0071(15)
C17 0.0530(17) 0.0277(13) 0.0281(12) 0.0036(10) 0.0090(11) 0.0055(12)
C18 0.0269(12) 0.0239(12) 0.0213(10) -0.0045(9) 0.0004(9) 0.0010(9)
C19 0.0276(13) 0.0258(12) 0.0364(12) -0.0082(10) 0.0050(10) -0.0007(10)
C20 0.0239(13) 0.0451(16) 0.0424(14) -0.0134(12) 0.0033(11) -0.0016(11)
C21 0.0335(15) 0.0414(15) 0.0398(14) -0.0093(12) 0.0016(11) 0.0147(12)
C22 0.0424(15) 0.0240(12) 0.0334(12) -0.0030(10) 0.0009(11) 0.0074(11)
C23 0.0329(13) 0.0252(12) 0.0249(11) -0.0035(9) 0.0041(10) 0.0015(10)
C24 0.0297(13) 0.0263(12) 0.0291(11) -0.0050(10) 0.0014(10) -0.0031(10)
C25 0.0257(12) 0.0207(11) 0.0296(11) -0.0041(9) 0.0047(10) -0.0029(9)
C26 0.0286(13) 0.0257(13) 0.0451(14) -0.0026(11) 0.0077(11) -0.0003(10)
F1 0.0290(8) 0.0413(9) 0.0557(9) -0.0119(7) -0.0028(7) -0.0061(7)
F2 0.0355(8) 0.0323(8) 0.0627(10) 0.0101(7) 0.0148(7) -0.0038(6)
F3 0.0268(8) 0.0393(9) 0.0684(10) -0.0052(8) 0.0160(7) 0.0001(6)
N1 0.0293(10) 0.0176(9) 0.0185(8) -0.0025(7) 0.0028(7) 0.0005(8)
O1 0.0262(8) 0.0254(8) 0.0304(8) -0.0042(7) 0.0091(7) -0.0007(7)

loop_
_atom_type_symbol
_atom_type_description
_atom_type_scat_dispersion_real
_atom_type_scat_dispersion_imag
_atom_type_scat_source
C C 0.0033 0.0016 'International Tables Vol C Tables 4.2.6.8 and 6.1.1.4'
H H 0.0000 0.0000 'International Tables Vol C Tables 4.2.6.8 and 6.1.1.4'
N N 0.0061 0.0033 'International Tables Vol C Tables 4.2.6.8 and 6.1.1.4'
O O 0.0106 0.0060 'International Tables Vol C Tables 4.2.6.8 and 6.1.1.4'
F F 0.0171 0.0103 'International Tables Vol C Tables 4.2.6.8 and 6.1.1.4'

loop_
_geom_angle_atom_site_label_1
_geom_angle_atom_site_label_2
_geom_angle_atom_site_label_3
_geom_angle
O1 C1 N1 112.07(17)
O1 C1 C10 111.55(17)
N1 C1 C10 112.52(17)
N1 C2 C18 109.38(17)
N1 C2 C3 110.16(17)
C18 C2 C3 114.60(17)
C4 C3 C24 106.20(17)
C4 C3 C25 108.40(17)
C24 C3 C25 112.48(18)
C4 C3 C2 113.15(17)
C24 C3 C2 109.09(17)
C25 C3 C2 107.60(16)
C5 C4 C3 118.19(18)
C10 C5 C6 118.4(2)
C10 C5 C4 123.02(19)
C6 C5 C4 118.59(19)
C7 C6 C5 121.0(2)
C8 C7 C6 120.2(2)
C7 C8 C9 119.7(2)
C8 C9 C10 120.7(2)
C9 C10 C5 120.0(2)
C9 C10 C1 118.70(19)
C5 C10 C1 121.29(19)
N1 C11 C12 113.02(18)
C17 C12 C13 118.4(2)
C17 C12 C11 120.5(2)
C13 C12 C11 121.10(19)
C12 C13 C14 120.8(2)
C15 C14 C13 119.7(3)
C16 C15 C14 119.8(2)
C15 C16 C17 120.5(2)
C12 C17 C16 120.8(3)
C23 C18 C19 118.5(2)
C23 C18 C2 119.8(2)
C19 C18 C2 121.7(2)
C20 C19 C18 120.6(2)
C19 C20 C21 120.3(2)
C22 C21 C20 119.4(2)
C21 C22 C23 120.4(2)
C22 C23 C18 120.6(2)
O1 C25 C26 103.08(17)
O1 C25 C3 112.11(17)
C26 C25 C3 117.18(18)
F3 C26 F2 106.19(19)
F3 C26 F1 106.10(19)
F2 C26 F1 107.27(19)
F3 C26 C25 111.04(19)
F2 C26 C25 114.01(19)
F1 C26 C25 111.76(19)
C1 N1 C11 112.40(16)
C1 N1 C2 112.84(16)
C11 N1 C2 110.21(16)
C25 O1 C1 112.92(15)

loop_
_geom_bond_atom_site_label_1
_geom_bond_atom_site_label_2
_geom_bond_distance
C1 O1 1.446(3)
C1 N1 1.457(3)
C1 C10 1.519(3)
C2 N1 1.478(3)
C2 C18 1.523(3)
C2 C3 1.562(3)
C3 C4 1.541(3)
C3 C24 1.544(3)
C3 C25 1.559(3)
C4 C5 1.507(3)
C5 C10 1.396(3)
C5 C6 1.400(3)
C6 C7 1.387(3)
C7 C8 1.378(3)
C8 C9 1.382(3)
C9 C10 1.396(3)
C11 N1 1.468(3)
C11 C12 1.513(3)
C12 C17 1.380(3)
C12 C13 1.380(3)
C13 C14 1.399(4)
C14 C15 1.373(4)
C15 C16 1.367(4)
C16 C17 1.387(4)
C18 C23 1.392(3)
C18 C19 1.398(3)
C19 C20 1.384(3)
C20 C21 1.392(4)
C21 C22 1.381(4)
C22 C23 1.389(3)
C25 O1 1.433(3)
C25 C26 1.520(3)
C26 F3 1.342(3)
C26 F2 1.344(3)
C26 F1 1.345(3)
